data_2017794
loop_
_publ_author_name
'Zhang, Wenhui'
'Oliver, Allen G.'
'Serianni, Anthony S.'

_publ_section_title
;
 Co-crystals of 3-deoxy-3-fluoro-\a-<small>D</small>-glucopyranose and
 3-deoxy-3-fluoro-\b-<small>D</small>-glucopyranose
;
_journal_coeditor_code DN3151
_journal_issue 11
_journal_name_full 'Acta Crystallographica Section C'
_journal_page_first o557
_journal_page_last o560
_journal_paper_doi 10.1107/S0108270110040096
_journal_volume 66
_journal_year 2010
_chemical_formula_iupac 'C6 H11 F O5'
_chemical_formula_moiety 'C6 H11 F O5'
_chemical_formula_sum 'C6 H11 F O5'
_chemical_formula_weight 182.15
_chemical_name_common
;
3-Deoxy-3-fluoro-D-glucose
;
_chemical_name_systematic
;
3-deoxy-3-fluoro-\b-D-glucopyranose
;
_space_group_IT_number 19
_symmetry_cell_setting orthorhombic
_symmetry_space_group_name_Hall 'P 2ac 2ab'
_symmetry_space_group_name_H-M 'P 21 21 21'
_atom_sites_solution_hydrogens geom
_atom_sites_solution_primary direct
_atom_sites_solution_secondary difmap
_audit_creation_method SHELXL-97
_cell_angle_alpha 90.00
_cell_angle_beta 90.00
_cell_angle_gamma 90.00
_cell_formula_units_Z 8
_cell_length_a 5.1249(2)
_cell_length_b 13.7748(4)
_cell_length_c 21.9297(6)
_cell_measurement_reflns_used 8582
_cell_measurement_temperature 100(2)
_cell_measurement_theta_max 69.18
_cell_measurement_theta_min 3.78
_cell_volume 1548.12(9)
_computing_cell_refinement 'SAINT (Bruker, 2009)'
_computing_data_collection 'APEX2 (Bruker, 2009)'
_computing_data_reduction 'SAINT (Bruker, 2009)'
_computing_molecular_graphics
;
XP in SHELXTL (Sheldrick, 2008) and POV-ray (Cason, 2003)
;
_computing_publication_material
;
XCIF (Sheldrick, 2008) and publCIF (Westrip, 2010)
;
_computing_structure_refinement 'SHELXL97 (Sheldrick, 2008)'
_computing_structure_solution 'SHELXS97 (Sheldrick, 2008)'
_diffrn_ambient_temperature 100(2)
_diffrn_detector_area_resol_mean 8.33
_diffrn_measured_fraction_theta_full 0.976
_diffrn_measured_fraction_theta_max 0.976
_diffrn_measurement_device_type 'Bruker APEXII'
_diffrn_measurement_method 'combination of \w and \f'
_diffrn_radiation_monochromator graphite
_diffrn_radiation_source 'fine-focus sealed tube'
_diffrn_radiation_type CuK\a
_diffrn_radiation_wavelength 1.54178
_diffrn_reflns_av_R_equivalents 0.0257
_diffrn_reflns_av_sigmaI/netI 0.0182
_diffrn_reflns_limit_h_max 4
_diffrn_reflns_limit_h_min -5
_diffrn_reflns_limit_k_max 16
_diffrn_reflns_limit_k_min -16
_diffrn_reflns_limit_l_max 25
_diffrn_reflns_limit_l_min -26
_diffrn_reflns_number 15073
_diffrn_reflns_theta_full 69.74
_diffrn_reflns_theta_max 69.74
_diffrn_reflns_theta_min 3.79
_exptl_absorpt_coefficient_mu 1.325
_exptl_absorpt_correction_T_max 0.9002
_exptl_absorpt_correction_T_min 0.7178
_exptl_absorpt_correction_type numerical
_exptl_absorpt_process_details '(SADABS; Sheldrick, 2003)'
_exptl_crystal_colour colorless
_exptl_crystal_density_diffrn 1.563
_exptl_crystal_density_method 'not measured'
_exptl_crystal_description tablet
_exptl_crystal_F_000 768
_exptl_crystal_size_max 0.27
_exptl_crystal_size_mid 0.13
_exptl_crystal_size_min 0.08
_refine_diff_density_max 0.240
_refine_diff_density_min -0.182
_refine_ls_abs_structure_details 'Flack (1983), 1117 Friedel pairs'
_refine_ls_abs_structure_Flack 0.05(12)
_refine_ls_extinction_method none
_refine_ls_goodness_of_fit_ref 1.057
_refine_ls_hydrogen_treatment constr
_refine_ls_matrix_type full
_refine_ls_number_parameters 236
_refine_ls_number_reflns 2847
_refine_ls_number_restraints 0
_refine_ls_restrained_S_all 1.057
_refine_ls_R_factor_all 0.0284
_refine_ls_R_factor_gt 0.0272
_refine_ls_shift/su_max 0.000
_refine_ls_shift/su_mean 0.000
_refine_ls_structure_factor_coef Fsqd
_refine_ls_weighting_details 'calc w=1/[\s^2^(Fo^2^)+(0.0374P)^2^+0.5403P] where P=(Fo^2^+2Fc^2^)/3'
_refine_ls_weighting_scheme calc
_refine_ls_wR_factor_gt 0.0690
_refine_ls_wR_factor_ref 0.0699
_reflns_number_gt 2755
_reflns_number_total 2847
_reflns_threshold_expression I>2\s(I)
_cod_data_source_file dn3151.cif
_cod_data_source_block I
_cod_database_code 2017794
_cod_database_fobs_code 2017794

loop_
_symmetry_equiv_pos_as_xyz
'x, y, z'
'-x+1/2, -y, z+1/2'
'-x, y+1/2, -z+1/2'
'x+1/2, -y+1/2, -z'

loop_
_atom_site_type_symbol
_atom_site_label
_atom_site_fract_x
_atom_site_fract_y
_atom_site_fract_z
_atom_site_U_iso_or_equiv
_atom_site_adp_type
_atom_site_calc_flag
_atom_site_refinement_flags
_atom_site_occupancy
_atom_site_disorder_assembly
_atom_site_disorder_group
F F1 0.1826(2) 0.71907(7) 0.03444(4) 0.0233(2) Uani d . 1 . .
O O1A -0.3845(3) 0.65910(8) 0.20127(5) 0.0196(2) Uani d . 1 . .
H H1' -0.4002 0.6637 0.2393 0.023 Uiso calc R 1 . .
O O2A -0.0724(2) 0.58012(8) 0.10888(5) 0.0186(2) Uani d . 1 . .
H H2' 0.0714 0.5630 0.1238 0.022 Uiso calc R 1 . .
O O4A 0.3238(2) 0.89918(9) 0.09197(5) 0.0203(3) Uani d . 1 . .
H H4' 0.3053 0.9326 0.0602 0.024 Uiso calc R 1 . .
O O5A -0.2138(2) 0.80927(8) 0.18628(5) 0.0177(2) Uani d . 1 . .
O O6A -0.2802(2) 1.00240(9) 0.14243(6) 0.0208(3) Uani d . 1 . .
H H6' -0.3898 0.9574 0.1389 0.025 Uiso calc R 1 . .
C C1A -0.1619(3) 0.70835(11) 0.18269(7) 0.0166(3) Uani d . 1 . .
H H1AA -0.0106 0.6909 0.2093 0.020 Uiso calc R 1 . .
C C2A -0.1044(3) 0.68196(11) 0.11632(7) 0.0152(3) Uani d . 1 . .
H H2AA -0.2565 0.7029 0.0910 0.018 Uiso calc R 1 . .
C C3A 0.1336(3) 0.73931(12) 0.09576(7) 0.0171(3) Uani d . 1 . .
H H3AA 0.2878 0.7190 0.1206 0.021 Uiso calc R 1 . .
C C4A 0.0892(3) 0.84755(11) 0.10407(7) 0.0165(3) Uani d . 1 . .
H H4AA -0.0513 0.8701 0.0757 0.020 Uiso calc R 1 . .
C C5A 0.0083(3) 0.86748(11) 0.17023(7) 0.0171(3) Uani d . 1 . .
H H5AA 0.1569 0.8507 0.1978 0.021 Uiso calc R 1 . .
C C6A -0.0718(4) 0.97148(12) 0.18160(8) 0.0212(4) Uani d . 1 . .
H H6AA -0.1275 0.9784 0.2246 0.025 Uiso calc R 1 . .
H H6AB 0.0810 1.0143 0.1752 0.025 Uiso calc R 1 . .
F F2 0.6060(2) 0.34553(7) 0.21767(4) 0.0232(2) Uani d . 1 A .
O O1B 0.1269(3) 0.22215(10) 0.08123(6) 0.0187(4) Uani d P 0.836(4) A 1
H H1" 0.0565 0.2142 0.0470 0.022 Uiso calc PR 0.836(4) A 1
O O1B' 0.4827(16) 0.1498(5) 0.0468(3) 0.022(2) Uani d P 0.164(4) A 2
H H1B" 0.3610 0.1234 0.0272 0.026 Uiso calc PR 0.164(4) A 2
O O2B 0.4505(2) 0.15979(8) 0.17617(5) 0.0188(3) Uani d . 1 . .
H H2" 0.5298 0.1089 0.1661 0.023 Uiso calc R 1 . .
O O4B 0.3781(2) 0.50293(8) 0.14995(5) 0.0183(2) Uani d . 1 . .
H H4" 0.4954 0.5395 0.1637 0.022 Uiso calc R 1 . .
O O5B 0.4705(2) 0.31000(8) 0.03780(5) 0.0162(2) Uani d . 1 A .
O O6B 0.7232(3) 0.49087(9) 0.00825(5) 0.0197(3) Uani d . 1 . .
H H6" 0.7837 0.5221 0.0380 0.024 Uiso calc R 1 . .
C C1B 0.3945(4) 0.22782(11) 0.07416(7) 0.0163(3) Uani d . 1 . .
H H1BA 0.4577 0.1672 0.0539 0.020 Uiso calc PR 0.836(4) A 1
H H1B' 0.2004 0.2249 0.0784 0.020 Uiso calc PR 0.164(4) A 2
C C2B 0.5244(3) 0.23678(11) 0.13666(7) 0.0159(3) Uani d . 1 A .
H H2BA 0.7181 0.2356 0.1313 0.019 Uiso calc R 1 . .
C C3B 0.4467(3) 0.33221(11) 0.16632(7) 0.0157(3) Uani d . 1 . .
H H3BA 0.2592 0.3301 0.1788 0.019 Uiso calc R 1 A .
C C4B 0.4945(3) 0.41804(11) 0.12446(7) 0.0146(3) Uani d . 1 A .
H H4BA 0.6866 0.4286 0.1202 0.018 Uiso calc R 1 . .
C C5B 0.3760(3) 0.40066(11) 0.06136(7) 0.0151(3) Uani d . 1 . .
H H5BA 0.1818 0.3973 0.0652 0.018 Uiso calc R 1 A .
C C6B 0.4469(4) 0.47928(11) 0.01570(7) 0.0186(4) Uani d . 1 A .
H H6BC 0.3684 0.4630 -0.0243 0.022 Uiso calc R 1 . .
H H6BA 0.3711 0.5417 0.0294 0.022 Uiso calc R 1 . .

loop_
_atom_site_aniso_label
_atom_site_aniso_U_11
_atom_site_aniso_U_22
_atom_site_aniso_U_33
_atom_site_aniso_U_12
_atom_site_aniso_U_13
_atom_site_aniso_U_23
F1 0.0260(6) 0.0243(5) 0.0197(5) -0.0001(4) 0.0075(4) -0.0020(4)
O1A 0.0227(6) 0.0209(6) 0.0150(5) -0.0051(5) 0.0032(5) -0.0017(5)
O2A 0.0181(6) 0.0152(5) 0.0225(6) -0.0003(4) -0.0006(5) -0.0021(5)
O4A 0.0190(7) 0.0220(6) 0.0200(6) -0.0053(5) -0.0029(5) 0.0071(5)
O5A 0.0196(6) 0.0162(6) 0.0174(5) -0.0008(4) 0.0009(4) -0.0009(4)
O6A 0.0201(7) 0.0138(5) 0.0287(6) -0.0011(5) -0.0021(5) -0.0008(5)
C1A 0.0182(9) 0.0153(8) 0.0165(7) -0.0024(6) -0.0019(6) 0.0002(6)
C2A 0.0152(8) 0.0136(7) 0.0168(8) 0.0011(6) -0.0019(6) 0.0006(6)
C3A 0.0160(9) 0.0197(8) 0.0157(7) 0.0016(6) 0.0000(6) 0.0008(6)
C4A 0.0154(8) 0.0171(7) 0.0169(7) -0.0010(6) -0.0028(6) 0.0015(6)
C5A 0.0184(9) 0.0162(8) 0.0166(8) -0.0036(6) -0.0035(6) 0.0008(6)
C6A 0.0236(10) 0.0194(8) 0.0206(8) -0.0022(7) -0.0028(7) -0.0030(6)
F2 0.0311(6) 0.0239(5) 0.0148(4) -0.0053(4) -0.0078(4) 0.0002(4)
O1B 0.0204(8) 0.0222(7) 0.0135(6) -0.0051(6) -0.0025(5) -0.0014(5)
O1B' 0.030(5) 0.020(4) 0.016(4) 0.002(3) 0.001(3) -0.001(3)
O2B 0.0263(7) 0.0138(5) 0.0162(5) 0.0020(5) 0.0031(5) 0.0015(4)
O4B 0.0215(6) 0.0143(5) 0.0191(6) -0.0008(5) -0.0014(5) -0.0047(5)
O5B 0.0219(6) 0.0154(5) 0.0113(5) 0.0000(4) 0.0029(4) -0.0008(4)
O6B 0.0244(7) 0.0192(6) 0.0154(6) -0.0037(5) 0.0009(5) 0.0008(5)
C1B 0.0202(9) 0.0143(7) 0.0144(7) -0.0005(6) 0.0019(6) -0.0008(6)
C2B 0.0166(8) 0.0162(7) 0.0150(8) 0.0009(6) 0.0003(6) 0.0023(6)
C3B 0.0181(9) 0.0177(8) 0.0111(7) -0.0016(6) -0.0013(6) -0.0014(6)
C4B 0.0159(8) 0.0130(7) 0.0150(7) -0.0010(6) 0.0009(6) -0.0021(6)
C5B 0.0164(8) 0.0140(7) 0.0149(7) 0.0011(6) -0.0009(6) -0.0006(6)
C6B 0.0228(10) 0.0179(8) 0.0150(7) 0.0009(7) -0.0017(6) 0.0019(6)

loop_
_atom_type_symbol
_atom_type_description
_atom_type_scat_dispersion_real
_atom_type_scat_dispersion_imag
_atom_type_scat_source
C C 0.0181 0.0091 'International Tables Vol C Tables 4.2.6.8 and 6.1.1.4'
H H 0.0000 0.0000 'International Tables Vol C Tables 4.2.6.8 and 6.1.1.4'
O O 0.0492 0.0322 'International Tables Vol C Tables 4.2.6.8 and 6.1.1.4'
F F 0.0727 0.0534 'International Tables Vol C Tables 4.2.6.8 and 6.1.1.4'

loop_
_geom_angle_atom_site_label_1
_geom_angle_atom_site_label_2
_geom_angle_atom_site_label_3
_geom_angle_site_symmetry_1
_geom_angle_site_symmetry_3
_geom_angle
_geom_angle_publ_flag
C1A O5A C5A . . 112.67(13) ?
O1A C1A O5A . . 107.99(13) ?
O1A C1A C2A . . 108.78(13) ?
O5A C1A C2A . . 108.80(12) ?
O2A C2A C3A . . 112.71(13) ?
O2A C2A C1A . . 111.46(12) ?
C3A C2A C1A . . 108.27(13) ?
F1 C3A C4A . . 109.79(13) ?
F1 C3A C2A . . 109.03(13) ?
C4A C3A C2A . . 110.73(14) ?
O4A C4A C3A . . 109.98(14) ?
O4A C4A C5A . . 108.38(13) ?
C3A C4A C5A . . 109.24(13) ?
O5A C5A C6A . . 105.88(14) ?
O5A C5A C4A . . 110.25(13) ?
C6A C5A C4A . . 113.52(13) ?
O6A C6A C5A . . 112.63(13) ?
C5B O5B C1B . . 113.19(11) ?
O1B' C1B O1B . . 110.3(4) ?
O1B' C1B O5B . . 107.3(3) ?
O1B C1B O5B . . 112.05(14) ?
O1B' C1B C2B . . 109.1(4) ?
O1B C1B C2B . . 109.63(13) ?
O5B C1B C2B . . 108.39(13) ?
O2B C2B C3B . . 108.36(12) ?
O2B C2B C1B . . 111.74(13) ?
C3B C2B C1B . . 109.85(13) ?
F2 C3B C4B . . 106.86(12) ?
F2 C3B C2B . . 107.73(12) ?
C4B C3B C2B . . 111.91(13) ?
O4B C4B C3B . . 109.53(13) ?
O4B C4B C5B . . 108.48(13) ?
C3B C4B C5B . . 111.19(12) ?
O5B C5B C6B . . 107.60(12) ?
O5B C5B C4B . . 109.14(12) ?
C6B C5B C4B . . 112.94(13) ?
O6B C6B C5B . . 112.98(14) ?
C1A O1A H1' . . 109.5 ?
C2A O2A H2' . . 109.5 ?
C4A O4A H4' . . 109.5 ?
C6A O6A H6' . . 109.5 ?
O1A C1A H1AA . . 110.4 ?
O5A C1A H1AA . . 110.4 ?
C2A C1A H1AA . . 110.4 ?
O2A C2A H2AA . . 108.1 ?
C3A C2A H2AA . . 108.1 ?
C1A C2A H2AA . . 108.1 ?
F1 C3A H3AA . . 109.1 ?
C4A C3A H3AA . . 109.1 ?
C2A C3A H3AA . . 109.1 ?
O4A C4A H4AA . . 109.7 ?
C3A C4A H4AA . . 109.7 ?
C5A C4A H4AA . . 109.7 ?
O5A C5A H5AA . . 109.0 ?
C6A C5A H5AA . . 109.0 ?
C4A C5A H5AA . . 109.0 ?
O6A C6A H6AA . . 109.1 ?
C5A C6A H6AA . . 109.1 ?
O6A C6A H6AB . . 109.1 ?
C5A C6A H6AB . . 109.1 ?
H6AA C6A H6AB . . 107.8 ?
C1B O1B H1" . . 109.5 ?
C1B O1B' H1B" . . 109.5 ?
C2B O2B H2" . . 109.5 ?
C4B O4B H4" . . 109.5 ?
C6B O6B H6" . . 109.5 ?
O1B' C1B H1BA . . 1.7 ?
O1B C1B H1BA . . 108.9 ?
O5B C1B H1BA . . 108.9 ?
C2B C1B H1BA . . 108.9 ?
O1B' C1B H1B' . . 110.7 ?
O1B C1B H1B' . . 1.4 ?
O5B C1B H1B' . . 110.7 ?
C2B C1B H1B' . . 110.7 ?
H1BA C1B H1B' . . 109.3 ?
O2B C2B H2BA . . 108.9 ?
C3B C2B H2BA . . 108.9 ?
C1B C2B H2BA . . 108.9 ?
F2 C3B H3BA . . 110.1 ?
C4B C3B H3BA . . 110.1 ?
C2B C3B H3BA . . 110.1 ?
O4B C4B H4BA . . 109.2 ?
C3B C4B H4BA . . 109.2 ?
C5B C4B H4BA . . 109.2 ?
O5B C5B H5BA . . 109.0 ?
C6B C5B H5BA . . 109.0 ?
C4B C5B H5BA . . 109.0 ?
O6B C6B H6BC . . 109.0 ?
C5B C6B H6BC . . 109.0 ?
O6B C6B H6BA . . 109.0 ?
C5B C6B H6BA . . 109.0 ?
H6BC C6B H6BA . . 107.8 ?

loop_
_geom_bond_atom_site_label_1
_geom_bond_atom_site_label_2
_geom_bond_site_symmetry_2
_geom_bond_distance
_geom_bond_publ_flag
F1 C3A . 1.3960(18) ?
O1A C1A . 1.388(2) ?
O2A C2A . 1.4218(18) ?
O4A C4A . 1.422(2) ?
O5A C1A . 1.4175(19) ?
O5A C5A . 1.436(2) ?
O6A C6A . 1.435(2) ?
C1A C2A . 1.529(2) ?
C2A C3A . 1.521(2) ?
C3A C4A . 1.519(2) ?
C4A C5A . 1.534(2) ?
C5A C6A . 1.511(2) ?
F2 C3B . 1.4030(18) ?
O1B C1B . 1.382(2) ?
O1B' C1B . 1.312(7) ?
O2B C2B . 1.4208(19) ?
O4B C4B . 1.4265(19) ?
O5B C5B . 1.4357(19) ?
O5B C1B . 1.4383(19) ?
O6B C6B . 1.434(2) ?
C1B C2B . 1.529(2) ?
C2B C3B . 1.520(2) ?
C3B C4B . 1.517(2) ?
C4B C5B . 1.530(2) ?
C5B C6B . 1.519(2) ?
O1A H1' . 0.8400 ?
O2A H2' . 0.8400 ?
O4A H4' . 0.8400 ?
O6A H6' . 0.8400 ?
C1A H1AA . 1.0000 ?
C2A H2AA . 1.0000 ?
C3A H3AA . 1.0000 ?
C4A H4AA . 1.0000 ?
C5A H5AA . 1.0000 ?
C6A H6AA . 0.9900 ?
C6A H6AB . 0.9900 ?
O1B H1" . 0.8400 ?
O1B' H1B" . 0.8400 ?
O2B H2" . 0.8400 ?
O4B H4" . 0.8400 ?
O6B H6" . 0.8400 ?
C1B H1BA . 1.0000 ?
C1B H1B' . 1.0000 ?
C2B H2BA . 1.0000 ?
C3B H3BA . 1.0000 ?
C4B H4BA . 1.0000 ?
C5B H5BA . 1.0000 ?
C6B H6BC . 0.9900 ?
C6B H6BA . 0.9900 ?

loop_
_geom_hbond_atom_site_label_D
_geom_hbond_atom_site_label_H
_geom_hbond_atom_site_label_A
_geom_hbond_site_symmetry_A
_geom_hbond_distance_DH
_geom_hbond_distance_HA
_geom_hbond_distance_DA
_geom_hbond_angle_DHA
O1A H1' O2B 3 0.84 1.87 2.7089(16) 173.6
O2A H2' O4B . 0.84 1.87 2.6969(17) 169.3
O4A H4' O6B 4_465 0.84 1.88 2.7187(16) 173.4
O6A H6' O4A 1_455 0.84 1.96 2.7138(17) 148.1
O1B H1" O5B 4_455 0.84 1.94 2.7663(17) 167.6
O1B' H1B" O6B 4_455 0.84 1.89 2.642(8) 147.9
O2B H2" O6A 1_645 0.84 1.84 2.6745(16) 176.5
O4B H4" O1A 1_655 0.84 1.94 2.7155(16) 152.6
O4B H4" O2A 1_655 0.84 2.58 3.1418(18) 125.1
O6B H6" O2A 1_655 0.84 1.90 2.7348(16) 174.1

loop_
_geom_torsion_atom_site_label_1
_geom_torsion_atom_site_label_2
_geom_torsion_atom_site_label_3
_geom_torsion_atom_site_label_4
_geom_torsion_site_symmetry_1
_geom_torsion_site_symmetry_2
_geom_torsion_site_symmetry_3
_geom_torsion_site_symmetry_4
_geom_torsion
_geom_torsion_publ_flag
C5A O5A C1A O1A . . . . 177.72(12) ?
C5A O5A C1A C2A . . . . -64.37(16) ?
O1A C1A C2A O2A . . . . -57.64(17) ?
O5A C1A C2A O2A . . . . -175.05(13) ?
O1A C1A C2A C3A . . . . 177.85(13) ?
O5A C1A C2A C3A . . . . 60.44(16) ?
O2A C2A C3A F1 . . . . 58.62(17) ?
C1A C2A C3A F1 . . . . -177.61(12) ?
O2A C2A C3A C4A . . . . 179.51(12) ?
C1A C2A C3A C4A . . . . -56.72(17) ?
F1 C3A C4A O4A . . . . -66.85(17) ?
C2A C3A C4A O4A . . . . 172.71(12) ?
F1 C3A C4A C5A . . . . 174.31(13) ?
C2A C3A C4A C5A . . . . 53.87(18) ?
C1A O5A C5A C6A . . . . -175.25(13) ?
C1A O5A C5A C4A . . . . 61.57(16) ?
O4A C4A C5A O5A . . . . -174.37(12) ?
C3A C4A C5A O5A . . . . -54.54(17) ?
O4A C4A C5A C6A . . . . 67.04(17) ?
C3A C4A C5A C6A . . . . -173.13(15) ?
O5A C5A C6A O6A . . . . -64.46(17) ?
C4A C5A C6A O6A . . . . 56.6(2) ?
C5B O5B C1B O1B' . . . . 177.5(4) ?
C5B O5B C1B O1B . . . . 56.23(17) ?
C5B O5B C1B C2B . . . . -64.88(17) ?
O1B' C1B C2B O2B . . . . -65.7(4) ?
O1B C1B C2B O2B . . . . 55.19(18) ?
O5B C1B C2B O2B . . . . 177.78(12) ?
O1B' C1B C2B C3B . . . . 174.0(4) ?
O1B C1B C2B C3B . . . . -65.11(17) ?
O5B C1B C2B C3B . . . . 57.48(17) ?
O2B C2B C3B F2 . . . . 68.41(16) ?
C1B C2B C3B F2 . . . . -169.26(12) ?
O2B C2B C3B C4B . . . . -174.41(13) ?
C1B C2B C3B C4B . . . . -52.08(18) ?
F2 C3B C4B O4B . . . . -72.20(16) ?
C2B C3B C4B O4B . . . . 170.11(13) ?
F2 C3B C4B C5B . . . . 167.91(12) ?
C2B C3B C4B C5B . . . . 50.22(18) ?
C1B O5B C5B C6B . . . . -174.53(13) ?
C1B O5B C5B C4B . . . . 62.59(16) ?
O4B C4B C5B O5B . . . . -173.97(12) ?
C3B C4B C5B O5B . . . . -53.46(17) ?
O4B C4B C5B C6B . . . . 66.40(17) ?
C3B C4B C5B C6B . . . . -173.09(14) ?
O5B C5B C6B O6B . . . . -63.23(17) ?
C4B C5B C6B O6B . . . . 57.28(18) ?
